data_9009691
loop_
_publ_author_name
'Pertlik, F.'

_publ_section_title
;
 Die kristallstruktur der monoklinen form von As2O3 (Claudetit II)
;
_journal_name_full 'Monatshefte fur Chemie'
_journal_page_first 755
_journal_page_last 762
_journal_paper_doi 10.1007/BF00902181
_journal_volume 106
_journal_year 1975
_chemical_compound_source Synthetic
_chemical_formula_sum 'As2 O3'
_chemical_name_mineral 'Claudetite II'
_space_group_IT_number 14
_symmetry_space_group_name_Hall '-P 2yn'
_symmetry_space_group_name_H-M 'P 1 21/n 1'
_cell_angle_alpha 90
_cell_angle_beta 78.3
_cell_angle_gamma 90
_cell_length_a 7.990
_cell_length_b 4.645
_cell_length_c 9.115
_cell_formula_units_Z 4
_cell_volume 331.261
_database_code_amcsd 0014662
_exptl_crystal_density_diffrn 3.967
_cod_database_code 9009691

loop_
_space_group_symop_operation_xyz
x,y,z
1/2+x,1/2-y,1/2+z
1/2-x,1/2+y,1/2-z
-x,-y,-z

loop_
_atom_site_aniso_label
_atom_site_aniso_U_11
_atom_site_aniso_U_22
_atom_site_aniso_U_33
_atom_site_aniso_U_12
_atom_site_aniso_U_13
_atom_site_aniso_U_23
As1 0.01240 0.01148 0.01735 0.00313 -0.00106 -0.00105
As2 0.01116 0.01377 0.01534 -0.00037 -0.00071 0.00189
O1 0.01240 0.01312 0.04843 0.00736 0.00354 0.02100
O2 0.04962 0.01202 0.03229 0.02025 0.00354 -0.00840
O3 0.01240 0.03607 0.01614 0.00552 -0.00354 0.00630

loop_
_atom_site_label
_atom_site_fract_x
_atom_site_fract_y
_atom_site_fract_z
As1 0.61630 0.83110 0.30130
As2 0.18410 0.29200 0.37170
O1 0.67700 0.45900 0.29100
O2 0.23800 0.14000 0.18400
O3 0.96600 0.34900 0.36700

loop_
_cod_related_entry_id
_cod_related_entry_database
_cod_related_entry_code
1 AMCSD 0014662
